data_7219940
loop_
_publ_author_name
'Peng, Yu'
'Li, Guanghua'
'Hua, Jia'
'Shi, Zhan'
'Feng, Shouhua'

_publ_section_title
;
 Syntheses, topological structures and properties of six metal--organic
 frameworks constructed from a flexible tetracarboxylate ligand
;
_journal_issue 16
_journal_name_full CrystEngComm
_journal_page_first 3162
_journal_paper_doi 10.1039/C5CE00078E
_journal_volume 17
_journal_year 2015
_chemical_formula_moiety 'C30 H34 Co2 N2 O15 S2'
_chemical_formula_sum 'C30 H34 Co2 N2 O15 S2'
_chemical_formula_weight 844.57
_chemical_melting_point ?
_chemical_name_systematic
; 
 ? 
;
_space_group_IT_number 152
_symmetry_cell_setting trigonal
_symmetry_space_group_name_Hall 'P 31 2"'
_symmetry_space_group_name_H-M 'P 31 2 1'
_atom_sites_solution_hydrogens geom
_atom_sites_solution_primary direct
_atom_sites_solution_secondary difmap
_audit_creation_method SHELXL-97
_audit_update_record
;
2015-02-13 deposited with the CCDC.
2015-03-02 downloaded from the CCDC.
;
_cell_angle_alpha 90.00
_cell_angle_beta 90.00
_cell_angle_gamma 120.00
_cell_formula_units_Z 3
_cell_length_a 19.851(3)
_cell_length_b 19.851(3)
_cell_length_c 9.876(2)
_cell_measurement_reflns_used 5117
_cell_measurement_temperature 293(2)
_cell_measurement_theta_max 27.44
_cell_measurement_theta_min 3.14
_cell_volume 3370.4(10)
_computing_cell_refinement Process-auto
_computing_data_collection Process-auto
_computing_data_reduction Process-auto
_computing_structure_refinement 'SHELXL-97 (Sheldrick, 1997)'
_computing_structure_solution 'SHELXS-97 (Sheldrick, 1990)'
_diffrn_ambient_temperature 293(2)
_diffrn_detector_area_resol_mean 10.0
_diffrn_measured_fraction_theta_full 0.995
_diffrn_measured_fraction_theta_max 0.995
_diffrn_measurement_device_type 'Rigaku RAXIS-RAPID'
_diffrn_measurement_method omega-scan
_diffrn_radiation_monochromator graphite
_diffrn_radiation_source 'fine-focus sealed tube'
_diffrn_radiation_type MoK\a
_diffrn_radiation_wavelength 0.71073
_diffrn_reflns_av_R_equivalents 0.1161
_diffrn_reflns_av_sigmaI/netI 0.0809
_diffrn_reflns_limit_h_max 25
_diffrn_reflns_limit_h_min -25
_diffrn_reflns_limit_k_max 25
_diffrn_reflns_limit_k_min -25
_diffrn_reflns_limit_l_max 12
_diffrn_reflns_limit_l_min -12
_diffrn_reflns_number 31398
_diffrn_reflns_theta_full 27.44
_diffrn_reflns_theta_max 27.44
_diffrn_reflns_theta_min 3.14
_diffrn_standards_decay_% 0
_diffrn_standards_interval_count 0
_diffrn_standards_interval_time 0
_diffrn_standards_number 0
_exptl_absorpt_coefficient_mu 0.888
_exptl_absorpt_correction_T_max 0.854
_exptl_absorpt_correction_T_min 0.776
_exptl_absorpt_correction_type empirical
_exptl_absorpt_process_details Process-auto
_exptl_crystal_colour pink
_exptl_crystal_density_diffrn 1.248
_exptl_crystal_density_meas ?
_exptl_crystal_density_method 'not measured'
_exptl_crystal_description block
_exptl_crystal_F_000 1302
_exptl_crystal_size_max 0.29
_exptl_crystal_size_mid 0.24
_exptl_crystal_size_min 0.18
_platon_squeeze_details
;
 three molcules of disordeded water
;
_refine_diff_density_max 1.210
_refine_diff_density_min -1.518
_refine_diff_density_rms 0.141
_refine_ls_abs_structure_details 'Flack H D (1983), Acta Cryst. A39, 876-881'
_refine_ls_abs_structure_Flack 0.10(5)
_refine_ls_extinction_method none
_refine_ls_goodness_of_fit_ref 1.073
_refine_ls_hydrogen_treatment constr
_refine_ls_matrix_type full
_refine_ls_number_parameters 233
_refine_ls_number_reflns 5117
_refine_ls_number_restraints 28
_refine_ls_restrained_S_all 1.072
_refine_ls_R_factor_all 0.1136
_refine_ls_R_factor_gt 0.0951
_refine_ls_shift/su_max 0.000
_refine_ls_shift/su_mean 0.000
_refine_ls_structure_factor_coef Fsqd
_refine_ls_weighting_details 'calc w=1/[\s^2^(Fo^2^)+(0.1325P)^2^+13.9736P] where P=(Fo^2^+2Fc^2^)/3'
_refine_ls_weighting_scheme calc
_refine_ls_wR_factor_gt 0.2540
_refine_ls_wR_factor_ref 0.2646
_reflns_number_gt 4095
_reflns_number_total 5117
_reflns_threshold_expression >2sigma(I)
_cod_data_source_file c5ce00078e2.cif
_cod_data_source_block MOF1
_cod_depositor_comments
;
The following automatic conversions were performed:

'_chemical_melting_point' value 'not measured' was changed to '?' -
the value is undefined or not given.

'_symmetry_cell_setting' value 'Trigonal' changed to 'trigonal'
according to
/usr/data/users/saulius/crontab/automatic-downloads/rss-feeds/RSC/lib/dictionaries/cif_core.dic
dictionary named 'cif_core.dic' version 2.4.2 from 2011-04-26.

'_exptl_crystal_density_meas' value 'not measured' was changed to '?'
- the value is perceived as not measured.

Automatic conversion script
Id: cif_fix_values 3105 2015-03-04 15:46:00Z robertas 

 Adding full bibliography for 7219937--7219942.cif.
;
_cod_original_cell_volume 3370.6(10)
_cod_original_sg_symbol_H-M P3(1)21
_cod_database_code 7219940

loop_
_symmetry_equiv_pos_as_xyz
'x, y, z'
'-y, x-y, z+1/3'
'-x+y, -x, z+2/3'
'y, x, -z'
'x-y, -y, -z+2/3'
'-x, -x+y, -z+1/3'

loop_
_atom_site_label
_atom_site_type_symbol
_atom_site_fract_x
_atom_site_fract_y
_atom_site_fract_z
_atom_site_U_iso_or_equiv
_atom_site_adp_type
_atom_site_occupancy
_atom_site_symmetry_multiplicity
_atom_site_calc_flag
_atom_site_refinement_flags
Co1 Co 0.48192(6) 0.91078(5) 0.23747(10) 0.0283(3) Uani 1 1 d .
S1' S 0.6443(3) 0.9252(4) 0.0984(6) 0.0607(14) Uani 0.50 1 d PD
S1 S 0.5439(14) 0.9614(5) -0.0767(8) 0.268(14) Uani 0.50 1 d P
O1 O 0.6025(5) 0.8908(4) 0.4457(10) 0.076(3) Uani 1 1 d .
O2 O 0.5097(3) 0.8283(3) 0.2899(7) 0.0387(14) Uani 1 1 d .
O3 O 0.4783(4) 0.5860(4) 0.0765(7) 0.0471(16) Uani 1 1 d .
O4 O 0.5454(5) 0.5336(4) 0.1683(10) 0.075(3) Uani 1 1 d .
O5 O 0.7295(4) 0.7295(4) 0.5000 0.0340(18) Uani 1 2 d S
O6 O 0.5583(7) 0.9305(6) 0.0627(9) 0.093(3) Uani 1 1 d .
O7 O 0.5841(3) 1.0000 0.3333 0.0313(17) Uani 1 2 d S
N1 N 0.3875(5) 0.8218(4) 0.1242(9) 0.053(2) Uani 1 1 d .
C1 C 0.5848(5) 0.7708(4) 0.3569(8) 0.0319(17) Uani 1 1 d .
C2 C 0.5438(5) 0.7078(5) 0.2668(8) 0.0330(17) Uani 1 1 d .
H2 H 0.5031 0.7038 0.2143 0.080 Uiso 1 1 calc .
C3 C 0.5662(5) 0.6532(5) 0.2597(9) 0.0320(17) Uani 1 1 d .
C4 C 0.6278(5) 0.6586(5) 0.3377(9) 0.0386(19) Uani 1 1 d .
H4 H 0.6432 0.6216 0.3298 0.080 Uiso 1 1 calc .
C5 C 0.6649(5) 0.7200(4) 0.4259(7) 0.0306(15) Uani 1 1 d .
C6 C 0.6448(5) 0.7761(4) 0.4354(9) 0.0338(17) Uani 1 1 d .
H6 H 0.6713 0.8178 0.4944 0.080 Uiso 1 1 calc .
C7 C 0.5643(5) 0.8361(5) 0.3665(9) 0.0396(19) Uani 1 1 d .
C8 C 0.5261(6) 0.5854(6) 0.1619(11) 0.050(3) Uani 1 1 d .
C9 C 0.3954(7) 0.7676(6) 0.0527(11) 0.057(3) Uani 1 1 d .
H9 H 0.4435 0.7703 0.0548 0.080 Uiso 1 1 calc .
C10 C 0.3393(10) 0.7110(8) -0.0199(13) 0.087(5) Uani 1 1 d .
H10 H 0.3468 0.6733 -0.0617 0.080 Uiso 1 1 calc .
C11 C 0.2708(10) 0.7099(8) -0.0310(15) 0.087(5) Uani 1 1 d .
H11 H 0.2311 0.6718 -0.0834 0.080 Uiso 1 1 calc .
C12 C 0.2596(8) 0.7638(9) 0.0334(17) 0.085(4) Uani 1 1 d .
H12 H 0.2133 0.7643 0.0242 0.080 Uiso 1 1 calc .
C13 C 0.3189(7) 0.8175(6) 0.1127(15) 0.072(4) Uani 1 1 d .
H13 H 0.3106 0.8529 0.1610 0.080 Uiso 1 1 calc .
C14' C 0.7235(16) 1.0091(9) 0.028(3) 0.120(9) Uani 0.50 1 d PDU
C15' C 0.6266(14) 0.8423(9) 0.005(2) 0.074(5) Uani 0.50 1 d PDU
C14 C 0.548(3) 1.063(2) -0.161(5) 0.120(9) Uani 0.50 1 d PU
C15 C 0.5219(17) 0.9340(18) -0.237(3) 0.074(5) Uani 0.50 1 d PU

loop_
_atom_site_aniso_label
_atom_site_aniso_U_11
_atom_site_aniso_U_22
_atom_site_aniso_U_33
_atom_site_aniso_U_23
_atom_site_aniso_U_13
_atom_site_aniso_U_12
Co1 0.0341(6) 0.0169(5) 0.0361(5) -0.0010(4) -0.0059(4) 0.0145(4)
S1' 0.051(3) 0.081(4) 0.058(3) 0.005(3) 0.002(2) 0.039(3)
S1 0.52(3) 0.048(4) 0.048(4) 0.007(3) -0.052(9) -0.002(10)
O1 0.080(6) 0.045(4) 0.129(7) -0.046(4) -0.061(5) 0.051(4)
O2 0.037(3) 0.028(3) 0.063(4) -0.006(3) -0.015(3) 0.025(3)
O3 0.050(4) 0.039(3) 0.067(4) -0.018(3) -0.020(3) 0.034(3)
O4 0.091(6) 0.053(4) 0.111(7) -0.043(4) -0.066(5) 0.058(5)
O5 0.025(3) 0.025(3) 0.051(5) 0.0059(17) -0.0059(17) 0.012(3)
O6 0.123(9) 0.081(7) 0.053(5) 0.004(4) 0.019(5) 0.035(6)
O7 0.018(2) 0.025(4) 0.053(5) -0.004(3) -0.0019(16) 0.0126(19)
N1 0.066(6) 0.027(4) 0.065(5) -0.010(4) -0.032(4) 0.023(4)
C1 0.036(4) 0.023(4) 0.045(4) -0.005(3) -0.009(3) 0.021(3)
C2 0.035(4) 0.037(4) 0.037(4) -0.002(3) -0.008(3) 0.025(4)
C3 0.030(4) 0.033(4) 0.041(4) -0.003(3) -0.009(3) 0.021(3)
C4 0.037(4) 0.034(4) 0.053(5) 0.000(4) -0.012(4) 0.025(4)
C5 0.029(4) 0.024(3) 0.039(4) 0.004(3) -0.006(3) 0.013(3)
C6 0.033(4) 0.025(4) 0.049(5) -0.009(3) -0.011(3) 0.019(3)
C7 0.045(5) 0.023(4) 0.059(5) 0.000(4) -0.008(4) 0.023(4)
C8 0.061(6) 0.042(5) 0.069(6) -0.030(5) -0.033(5) 0.041(5)
C9 0.074(8) 0.034(5) 0.057(6) -0.007(4) -0.001(5) 0.023(5)
C10 0.102(11) 0.061(8) 0.056(7) -0.021(6) -0.001(7) 0.009(8)
C11 0.089(11) 0.065(8) 0.087(10) -0.026(7) -0.050(8) 0.024(8)
C12 0.059(8) 0.068(8) 0.110(11) -0.005(8) -0.037(8) 0.019(7)
C13 0.052(6) 0.036(6) 0.119(11) 0.001(6) -0.023(7) 0.014(5)
C14' 0.120(9) 0.120(9) 0.120(9) -0.0001(10) 0.0001(10) 0.060(4)
C15' 0.074(5) 0.074(5) 0.074(5) -0.0001(10) 0.0000(10) 0.037(2)
C14 0.120(9) 0.120(9) 0.120(9) -0.0001(10) 0.0001(10) 0.060(4)
C15 0.074(5) 0.074(5) 0.074(5) -0.0001(10) 0.0000(10) 0.037(2)

loop_
_atom_type_symbol
_atom_type_description
_atom_type_scat_dispersion_real
_atom_type_scat_dispersion_imag
_atom_type_scat_source
C C 0.0033 0.0016 'International Tables Vol C Tables 4.2.6.8 and 6.1.1.4'
H H 0.0000 0.0000 'International Tables Vol C Tables 4.2.6.8 and 6.1.1.4'
N N 0.0061 0.0033 'International Tables Vol C Tables 4.2.6.8 and 6.1.1.4'
O O 0.0106 0.0060 'International Tables Vol C Tables 4.2.6.8 and 6.1.1.4'
Co Co 0.3494 0.9721 'International Tables Vol C Tables 4.2.6.8 and 6.1.1.4'
S S 0.1246 0.1234 'International Tables Vol C Tables 4.2.6.8 and 6.1.1.4'

loop_
_geom_angle_atom_site_label_1
_geom_angle_atom_site_label_2
_geom_angle_atom_site_label_3
_geom_angle
_geom_angle_site_symmetry_1
_geom_angle_site_symmetry_3
O4 Co1 O2 173.7(3) 6_665 .
O4 Co1 O3 91.5(4) 6_665 2_665
O2 Co1 O3 93.6(3) . 2_665
O4 Co1 O7 91.8(2) 6_665 .
O2 Co1 O7 91.6(2) . .
O3 Co1 O7 92.7(2) 2_665 .
O4 Co1 N1 89.1(3) 6_665 .
O2 Co1 N1 87.0(3) . .
O3 Co1 N1 93.4(3) 2_665 .
O7 Co1 N1 173.8(3) . .
O4 Co1 O6 90.6(4) 6_665 .
O2 Co1 O6 84.4(4) . .
O3 Co1 O6 177.0(4) 2_665 .
O7 Co1 O6 85.2(3) . .
N1 Co1 O6 88.8(4) . .
C15' S1' C14' 110.2(4) . .
C15' S1' O6 101.5(10) . .
C14' S1' O6 107.0(14) . .
C14 S1 O6 138(2) 5_674 .
C14 S1 C15 36.7(19) 5_674 .
O6 S1 C15 140.2(15) . .
C14 S1 C15 99(2) 5_674 5_674
O6 S1 C15 117.2(12) . 5_674
C15 S1 C15 99.8(14) . 5_674
C14 S1 C14 72(3) 5_674 .
O6 S1 C14 140.2(14) . .
C15 S1 C14 79.5(18) . .
C15 S1 C14 27.5(13) 5_674 .
C14 S1 S1 68.6(19) 5_674 5_674
O6 S1 S1 153.3(9) . 5_674
C15 S1 S1 53.5(11) . 5_674
C15 S1 S1 47.3(9) 5_674 5_674
C14 S1 S1 37.1(12) . 5_674
C7 O2 Co1 127.8(5) . .
C8 O3 Co1 130.2(5) . 3_564
C8 O4 Co1 142.3(6) . 6_655
C5 O5 C5 116.9(8) . 4_556
S1 O6 S1' 123.5(11) . .
S1 O6 Co1 120.5(12) . .
S1' O6 Co1 115.3(5) . .
Co1 O7 Co1 115.2(3) . 5_675
C13 N1 C9 115.2(10) . .
C13 N1 Co1 123.1(8) . .
C9 N1 Co1 121.7(8) . .
C6 C1 C2 121.0(7) . .
C6 C1 C7 118.7(7) . .
C2 C1 C7 120.2(7) . .
C3 C2 C1 117.5(7) . .
C2 C3 C4 121.9(7) . .
C2 C3 C8 120.2(7) . .
C4 C3 C8 117.9(7) . .
C5 C4 C3 118.5(7) . .
C6 C5 C4 121.5(7) . .
C6 C5 O5 118.4(7) . .
C4 C5 O5 119.9(6) . .
C5 C6 C1 119.5(7) . .
O1 C7 O2 126.4(7) . .
O1 C7 C1 118.0(7) . .
O2 C7 C1 115.5(7) . .
O4 C8 O3 124.8(8) . .
O4 C8 C3 116.8(8) . .
O3 C8 C3 118.3(7) . .
C10 C9 N1 124.7(13) . .
C9 C10 C11 117.9(14) . .
C10 C11 C12 120.6(12) . .
C11 C12 C13 117.8(14) . .
N1 C13 C12 123.6(13) . .
C15 C14 S1 87(4) 5_674 5_674
C15 C14 S1 58(3) 5_674 .
S1 C14 S1 74(2) 5_674 .
C14 C15 S1 57(3) 5_674 .
C14 C15 S1 95(4) 5_674 5_674
S1 C15 S1 79.2(13) . 5_674

loop_
_geom_bond_atom_site_label_1
_geom_bond_atom_site_label_2
_geom_bond_distance
_geom_bond_site_symmetry_2
Co1 O4 2.000(7) 6_665
Co1 O2 2.038(5) .
Co1 O3 2.087(6) 2_665
Co1 O7 2.135(4) .
Co1 N1 2.139(8) .
Co1 O6 2.199(10) .
S1' C15' 1.761(5) .
S1' C14' 1.762(5) .
S1' O6 1.797(13) .
S1 C14 1.39(5) 5_674
S1 O6 1.591(15) .
S1 C15 1.66(3) .
S1 C15 1.82(3) 5_674
S1 C14 2.14(5) .
S1 S1 2.217(16) 5_674
O1 C7 1.242(11) .
O2 C7 1.267(10) .
O3 C8 1.275(11) .
O3 Co1 2.087(6) 3_564
O4 C8 1.266(10) .
O4 Co1 2.000(7) 6_655
O5 C5 1.404(8) .
O5 C5 1.404(8) 4_556
O7 Co1 2.135(4) 5_675
N1 C13 1.325(15) .
N1 C9 1.360(13) .
C1 C6 1.379(11) .
C1 C2 1.414(11) .
C1 C7 1.544(10) .
C2 C3 1.364(11) .
C3 C4 1.404(11) .
C3 C8 1.519(11) .
C4 C5 1.374(11) .
C5 C6 1.363(10) .
C9 C10 1.329(17) .
C10 C11 1.35(2) .
C11 C12 1.36(2) .
C12 C13 1.372(17) .
C14 C15 0.99(5) 5_674
C14 S1 1.39(5) 5_674
C15 C14 0.99(5) 5_674
C15 S1 1.82(3) 5_674

loop_
_platon_squeeze_void_nr
_platon_squeeze_void_average_x
_platon_squeeze_void_average_y
_platon_squeeze_void_average_z
_platon_squeeze_void_volume
_platon_squeeze_void_count_electrons
_platon_squeeze_void_content
1 0.000 0.000 -0.024 857 102 ' '
